data_9009757
loop_
_publ_author_name
'Eriksson, L.'
'Werner, P. E.'
'Berger, R.'
'Meerschaut, A.'

_publ_section_title
;
 Structure refinement of TlCu7Se4 from X-ray powder profile data
 Sample: GH
 Note: Cell parameters are an average of Table 1 values
;
_journal_name_full 'Journal of Solid State Chemistry'
_journal_page_first 61
_journal_page_last 68
_journal_paper_doi 10.1016/0022-4596(91)90172-E
_journal_volume 90
_journal_year 1991
_chemical_compound_source Synthetic
_chemical_formula_sum 'Cu7 Se4 Tl'
_chemical_name_mineral Crookesite
_space_group_IT_number 87
_symmetry_space_group_name_Hall '-I 4'
_symmetry_space_group_name_H-M 'I 4/m'
_cell_angle_alpha 90
_cell_angle_beta 90
_cell_angle_gamma 90
_cell_length_a 10.4500
_cell_length_b 10.4500
_cell_length_c 3.9708
_cell_formula_units_Z 2
_cell_volume 433.621
_database_code_amcsd 0013691
_exptl_crystal_density_diffrn 7.391
_cod_original_formula_sum 'Tl Cu7 Se4'
_cod_database_code 9009757

loop_
_space_group_symop_operation_xyz
x,y,z
1/2+x,1/2+y,1/2+z
y,-x,-z
1/2+y,1/2-x,1/2-z
-y,x,z
1/2-y,1/2+x,1/2+z
x,y,-z
1/2+x,1/2+y,1/2-z
-x,-y,z
1/2-x,1/2-y,1/2+z
-y,x,-z
1/2-y,1/2+x,1/2-z
y,-x,z
1/2+y,1/2-x,1/2+z
-x,-y,-z
1/2-x,1/2-y,1/2-z

loop_
_atom_site_label
_atom_site_fract_x
_atom_site_fract_y
_atom_site_fract_z
_atom_site_occupancy
Tl 0.00000 0.00000 0.00000 1.00000
Cu1 0.02240 0.36670 0.00000 1.00000
Cu2 0.32130 0.21870 0.00000 0.75000
Se 0.24530 0.43200 0.00000 1.00000

loop_
_cod_related_entry_id
_cod_related_entry_database
_cod_related_entry_code
1 AMCSD 0013691
